data_7030826
loop_
_publ_author_name
'M\'arquez-Segovia, Isabel'
'Lara-S\'anchez, Agust\'in'
'Otero, Antonio'
'Fern\'andez-Baeza, Juan'
'Castro-Osma, Jos\'e Antonio'
'S\'anchez-Barba, Luis F'
'Rodr\'iguez, Ana M'

_publ_section_title
;
 Synthesis and structural characterization of amido scorpionate rare earth
 metals complexes.
;
_journal_issue 25
_journal_name_full 'Dalton transactions (Cambridge, England : 2003)'
_journal_page_first 9586
_journal_page_last 9595
_journal_paper_doi 10.1039/c4dt00770k
_journal_volume 43
_journal_year 2014
_chemical_formula_sum 'C35 H49 N6 Si3 Y'
_chemical_formula_weight 726.98
_chemical_name_systematic
;
 ?
;
_space_group_crystal_system monoclinic
_space_group_IT_number 14
_space_group_name_Hall '-P 2yn'
_space_group_name_H-M_alt 'P 1 21/n 1'
_symmetry_space_group_name_Hall '-P 2yn'
_symmetry_space_group_name_H-M 'P 1 21/n 1'
_atom_sites_solution_hydrogens mixed
_audit_creation_method SHELXL-97
_cell_angle_alpha 90
_cell_angle_beta 108.76(2)
_cell_angle_gamma 90
_cell_formula_units_Z 4
_cell_length_a 13.609(7)
_cell_length_b 17.854(3)
_cell_length_c 16.652(3)
_cell_measurement_reflns_used 2263
_cell_measurement_temperature 180(2)
_cell_measurement_theta_max 19.687
_cell_measurement_theta_min 2.282
_cell_volume 3831(2)
_computing_cell_refinement 'Bruker SAINT'
_computing_data_collection 'Bruker APEX'
_computing_data_reduction 'Bruker SAINT, SADABS, XPREP'
_computing_molecular_graphics 'WINGX v2013.3 (Farrugia, 2013)'
_computing_publication_material 'WINGX v2013.3 (Farrugia, 2013)'
_computing_structure_refinement 'SHELXL-2013 (Sheldrick, 2013)'
_computing_structure_solution 'SHELXS-97 (Sheldrick, 1997)'
_diffrn_ambient_temperature 180(2)
_diffrn_measured_fraction_theta_full 0.994
_diffrn_measured_fraction_theta_max 0.981
_diffrn_measurement_device_type 'CCD area detector'
_diffrn_measurement_method 'omega scans'
_diffrn_radiation_type MoK\a
_diffrn_radiation_wavelength 0.71073
_diffrn_reflns_av_R_equivalents 0.1502
_diffrn_reflns_av_unetI/netI 0.1643
_diffrn_reflns_Laue_measured_fraction_full 0.994
_diffrn_reflns_Laue_measured_fraction_max 0.981
_diffrn_reflns_limit_h_max 17
_diffrn_reflns_limit_h_min -16
_diffrn_reflns_limit_k_max 20
_diffrn_reflns_limit_k_min -22
_diffrn_reflns_limit_l_max 20
_diffrn_reflns_limit_l_min -20
_diffrn_reflns_number 26465
_diffrn_reflns_point_group_measured_fraction_full 0.994
_diffrn_reflns_point_group_measured_fraction_max 0.981
_diffrn_reflns_theta_full 25.242
_diffrn_reflns_theta_max 26.548
_diffrn_reflns_theta_min 2.038
_exptl_absorpt_coefficient_mu 1.648
_exptl_absorpt_correction_T_max 1.00
_exptl_absorpt_correction_T_min 0.191
_exptl_absorpt_correction_type multi-scan
_exptl_absorpt_process_details SADABS
_exptl_crystal_colour colourless
_exptl_crystal_density_diffrn 1.260
_exptl_crystal_description prism
_exptl_crystal_F_000 1528
_exptl_crystal_size_max 0.380
_exptl_crystal_size_mid 0.300
_exptl_crystal_size_min 0.170
_refine_diff_density_max 0.521
_refine_diff_density_min -1.738
_refine_diff_density_rms 0.101
_refine_ls_extinction_method none
_refine_ls_goodness_of_fit_ref 0.863
_refine_ls_hydrogen_treatment mixed
_refine_ls_matrix_type full
_refine_ls_number_parameters 424
_refine_ls_number_reflns 7822
_refine_ls_number_restraints 2
_refine_ls_restrained_S_all 0.863
_refine_ls_R_factor_all 0.1311
_refine_ls_R_factor_gt 0.0553
_refine_ls_shift/su_max 0.074
_refine_ls_shift/su_mean 0.003
_refine_ls_structure_factor_coef Fsqd
_refine_ls_weighting_details 'w=1/[\s^2^(Fo^2^)+(0.0475P)^2^] where P=(Fo^2^+2Fc^2^)/3'
_refine_ls_weighting_scheme calc
_refine_ls_wR_factor_gt 0.1053
_refine_ls_wR_factor_ref 0.1315
_reflns_Friedel_coverage 0.000
_reflns_number_gt 4058
_reflns_number_total 7822
_reflns_threshold_expression 'I > 2\s(I)'
_cod_data_source_file c4dt00770k2.cif
_cod_data_source_block 1
_cod_depositor_comments 'Adding full bibliography for 7030826--7030828.cif.'
_cod_database_code 7030826
_shelx_space_group_comment
;
The symmetry employed for this shelxl refinement is uniquely defined
by the following loop, which should always be used as a source of
symmetry information in preference to the above space-group names.
They are only intended as comments.
;
_shelx_estimated_absorpt_t_min 0.573
_shelx_estimated_absorpt_t_max 0.767

loop_
_space_group_symop_operation_xyz
'x, y, z'
'-x+1/2, y+1/2, -z+1/2'
'-x, -y, -z'
'x-1/2, -y-1/2, z-1/2'

loop_
_atom_site_label
_atom_site_type_symbol
_atom_site_fract_x
_atom_site_fract_y
_atom_site_fract_z
_atom_site_U_iso_or_equiv
_atom_site_adp_type
_atom_site_occupancy
_atom_site_site_symmetry_order
_atom_site_calc_flag
_atom_site_refinement_flags_posn
_atom_site_refinement_flags_adp
Y1 Y 0.57530(3) 0.11628(2) 0.22199(3) 0.02383(14) Uani 1 1 d . .
Si1 Si 0.48708(11) 0.30388(8) 0.24564(9) 0.0399(4) Uani 1 1 d D .
HI1 H 0.3843(18) 0.2722(18) 0.244(2) 0.026(10) Uiso 1 1 d D .
Si2 Si 0.66486(10) 0.25353(7) 0.18190(9) 0.0328(3) Uani 1 1 d . .
Si3 Si 0.81848(10) 0.12382(9) 0.18635(10) 0.0443(4) Uani 1 1 d D .
HI3 H 0.825(3) 0.0457(12) 0.222(2) 0.044(12) Uiso 1 1 d D .
N1 N 0.5286(2) -0.01025(18) 0.1519(2) 0.0219(8) Uani 1 1 d . .
N2 N 0.4564(2) -0.05503(18) 0.1702(2) 0.0212(8) Uani 1 1 d . .
N3 N 0.3848(2) 0.10123(18) 0.1444(2) 0.0228(8) Uani 1 1 d . .
N4 N 0.3328(2) 0.03961(18) 0.1599(2) 0.0213(8) Uani 1 1 d . .
N5 N 0.5561(3) 0.24167(18) 0.2107(2) 0.0284(9) Uani 1 1 d . .
N6 N 0.7042(3) 0.16216(19) 0.1802(2) 0.0287(9) Uani 1 1 d . .
C1 C 0.4434(3) -0.1209(2) 0.1261(3) 0.0255(10) Uani 1 1 d . .
C2 C 0.5111(3) -0.1191(2) 0.0815(3) 0.0300(11) Uani 1 1 d . .
H2 H 0.5214 -0.1572 0.0451 0.036 Uiso 1 1 calc R U
C3 C 0.5626(3) -0.0509(2) 0.0991(3) 0.0262(11) Uani 1 1 d . .
C4 C 0.3683(3) -0.1803(2) 0.1282(3) 0.0353(12) Uani 1 1 d . .
H4A H 0.3691 -0.2196 0.0874 0.053 Uiso 1 1 calc R U
H4B H 0.2985 -0.1587 0.1134 0.053 Uiso 1 1 calc R U
H4C H 0.3875 -0.2018 0.1853 0.053 Uiso 1 1 calc R U
C5 C 0.6437(3) -0.0212(2) 0.0659(3) 0.0349(12) Uani 1 1 d . .
H5A H 0.6471 0.0334 0.0720 0.052 Uiso 1 1 calc R U
H5B H 0.6265 -0.0344 0.0058 0.052 Uiso 1 1 calc R U
H5C H 0.7110 -0.0430 0.0979 0.052 Uiso 1 1 calc R U
C6 C 0.2296(3) 0.0444(2) 0.1179(3) 0.0253(10) Uani 1 1 d . .
C7 C 0.2152(3) 0.1100(2) 0.0731(3) 0.0296(11) Uani 1 1 d . .
H7 H 0.1509 0.1290 0.0371 0.036 Uiso 1 1 calc R U
C8 C 0.3115(3) 0.1435(2) 0.0899(3) 0.0237(10) Uani 1 1 d . .
C9 C 0.1531(3) -0.0122(3) 0.1253(3) 0.0399(13) Uani 1 1 d . .
H9A H 0.1703 -0.0610 0.1064 0.060 Uiso 1 1 calc R U
H9B H 0.0834 0.0027 0.0898 0.060 Uiso 1 1 calc R U
H9C H 0.1552 -0.0158 0.1845 0.060 Uiso 1 1 calc R U
C10 C 0.3349(3) 0.2137(2) 0.0511(3) 0.0340(12) Uani 1 1 d . .
H10A H 0.4086 0.2262 0.0767 0.051 Uiso 1 1 calc R U
H10B H 0.2925 0.2547 0.0612 0.051 Uiso 1 1 calc R U
H10C H 0.3192 0.2065 -0.0101 0.051 Uiso 1 1 calc R U
C11 C 0.3857(3) -0.0236(2) 0.2107(3) 0.0214(10) Uani 1 1 d . .
H11 H 0.3305 -0.0625 0.2027 0.026 Uiso 1 1 calc R U
C12 C 0.4303(3) -0.0116(2) 0.3104(3) 0.0226(10) Uani 1 1 d . .
C13 C 0.5317(3) 0.0324(2) 0.3375(3) 0.0244(10) Uani 1 1 d . .
C14 C 0.6271(3) 0.0061(2) 0.3330(3) 0.0287(11) Uani 1 1 d . .
H14 H 0.6391 -0.0414 0.3122 0.034 Uiso 1 1 calc R U
C15 C 0.7014(3) 0.0621(3) 0.3646(3) 0.0341(12) Uani 1 1 d . .
H15 H 0.7725 0.0594 0.3686 0.041 Uiso 1 1 calc R U
C16 C 0.6529(3) 0.1229(3) 0.3894(3) 0.0329(11) Uani 1 1 d . .
H16 H 0.6853 0.1685 0.4130 0.040 Uiso 1 1 calc R U
C17 C 0.5489(3) 0.1047(2) 0.3735(3) 0.0281(11) Uani 1 1 d . .
H17 H 0.4982 0.1356 0.3849 0.034 Uiso 1 1 calc R U
C18 C 0.3480(3) 0.0288(2) 0.3404(3) 0.0226(10) Uani 1 1 d . .
C19 C 0.3099(3) 0.0996(2) 0.3088(3) 0.0278(11) Uani 1 1 d . .
H19 H 0.3350 0.1232 0.2682 0.033 Uiso 1 1 calc R U
C20 C 0.2365(3) 0.1352(3) 0.3360(3) 0.0357(12) Uani 1 1 d . .
H20 H 0.2122 0.1833 0.3141 0.043 Uiso 1 1 calc R U
C21 C 0.1977(3) 0.1025(3) 0.3945(3) 0.0385(13) Uani 1 1 d . .
H21 H 0.1449 0.1265 0.4111 0.046 Uiso 1 1 calc R U
C22 C 0.2373(3) 0.0346(3) 0.4282(3) 0.0359(12) Uani 1 1 d . .
H22 H 0.2128 0.0121 0.4699 0.043 Uiso 1 1 calc R U
C23 C 0.3115(3) -0.0017(2) 0.4030(3) 0.0274(11) Uani 1 1 d . .
H23 H 0.3385 -0.0481 0.4284 0.033 Uiso 1 1 calc R U
C24 C 0.4459(3) -0.0920(2) 0.3490(3) 0.0237(10) Uani 1 1 d . .
C25 C 0.5344(3) -0.1120(2) 0.4133(3) 0.0273(11) Uani 1 1 d . .
H25 H 0.5892 -0.0767 0.4328 0.033 Uiso 1 1 calc R U
C26 C 0.5455(4) -0.1824(2) 0.4505(3) 0.0353(12) Uani 1 1 d . .
H26 H 0.6073 -0.1946 0.4949 0.042 Uiso 1 1 calc R U
C27 C 0.4675(4) -0.2345(3) 0.4235(3) 0.0345(12) Uani 1 1 d . .
H27 H 0.4758 -0.2833 0.4474 0.041 Uiso 1 1 calc R U
C28 C 0.3775(4) -0.2148(2) 0.3612(3) 0.0316(12) Uani 1 1 d . .
H28 H 0.3224 -0.2500 0.3427 0.038 Uiso 1 1 calc R U
C29 C 0.3658(3) -0.1443(2) 0.3249(3) 0.0284(11) Uani 1 1 d . .
H29 H 0.3022 -0.1313 0.2829 0.034 Uiso 1 1 calc R U
C30 C 0.5470(4) 0.3309(3) 0.3591(3) 0.0606(16) Uani 1 1 d . .
H30A H 0.5649 0.2857 0.3941 0.091 Uiso 1 1 calc R U
H30B H 0.4976 0.3610 0.3772 0.091 Uiso 1 1 calc R U
H30C H 0.6099 0.3604 0.3657 0.091 Uiso 1 1 calc R U
C31 C 0.4589(5) 0.3929(3) 0.1844(4) 0.0668(18) Uani 1 1 d . .
H31A H 0.5243 0.4179 0.1880 0.100 Uiso 1 1 calc R U
H31B H 0.4173 0.4256 0.2080 0.100 Uiso 1 1 calc R U
H31C H 0.4203 0.3820 0.1249 0.100 Uiso 1 1 calc R U
C32 C 0.7619(4) 0.3148(3) 0.2581(3) 0.0561(16) Uani 1 1 d . .
H32A H 0.7322 0.3648 0.2581 0.084 Uiso 1 1 calc R U
H32B H 0.8243 0.3185 0.2411 0.084 Uiso 1 1 calc R U
H32C H 0.7801 0.2933 0.3152 0.084 Uiso 1 1 calc R U
C33 C 0.6379(4) 0.3007(3) 0.0765(3) 0.0491(14) Uani 1 1 d . .
H33A H 0.5822 0.2740 0.0338 0.074 Uiso 1 1 calc R U
H33B H 0.7008 0.3002 0.0599 0.074 Uiso 1 1 calc R U
H33C H 0.6166 0.3526 0.0806 0.074 Uiso 1 1 calc R U
C34 C 0.9339(4) 0.1714(4) 0.2601(4) 0.091(2) Uani 1 1 d . .
H34A H 0.9383 0.2225 0.2402 0.137 Uiso 1 1 calc R U
H34B H 0.9967 0.1436 0.2620 0.137 Uiso 1 1 calc R U
H34C H 0.9274 0.1730 0.3170 0.137 Uiso 1 1 calc R U
C35 C 0.8405(4) 0.1164(3) 0.0814(3) 0.0583(16) Uani 1 1 d . .
H35A H 0.7812 0.0913 0.0408 0.087 Uiso 1 1 calc R U
H35B H 0.9037 0.0873 0.0879 0.087 Uiso 1 1 calc R U
H35C H 0.8483 0.1667 0.0606 0.087 Uiso 1 1 calc R U

loop_
_atom_site_aniso_label
_atom_site_aniso_U_11
_atom_site_aniso_U_22
_atom_site_aniso_U_33
_atom_site_aniso_U_23
_atom_site_aniso_U_13
_atom_site_aniso_U_12
Y1 0.0241(2) 0.0229(2) 0.0229(3) 0.0009(2) 0.00532(19) -0.0017(2)
Si1 0.0483(9) 0.0349(8) 0.0349(10) -0.0017(7) 0.0111(7) 0.0082(7)
Si2 0.0388(8) 0.0298(7) 0.0298(9) -0.0003(6) 0.0110(7) -0.0104(6)
Si3 0.0260(7) 0.0587(10) 0.0452(10) -0.0035(8) 0.0074(7) 0.0007(7)
N1 0.0214(19) 0.0227(19) 0.021(2) 0.0005(16) 0.0060(17) 0.0010(16)
N2 0.0209(19) 0.0205(19) 0.021(2) -0.0024(16) 0.0047(17) 0.0011(16)
N3 0.0235(19) 0.022(2) 0.021(2) 0.0034(16) 0.0044(17) 0.0027(16)
N4 0.022(2) 0.0202(19) 0.021(2) -0.0001(16) 0.0062(17) 0.0011(16)
N5 0.037(2) 0.022(2) 0.023(2) 0.0000(17) 0.0053(19) -0.0064(17)
N6 0.028(2) 0.028(2) 0.029(3) -0.0043(18) 0.0087(18) -0.0072(17)
C1 0.028(2) 0.022(2) 0.024(3) 0.000(2) 0.004(2) 0.005(2)
C2 0.038(3) 0.024(2) 0.029(3) -0.005(2) 0.013(2) 0.009(2)
C3 0.030(3) 0.023(2) 0.024(3) 0.004(2) 0.006(2) 0.006(2)
C4 0.039(3) 0.028(3) 0.038(3) -0.012(2) 0.012(2) -0.009(2)
C5 0.034(3) 0.039(3) 0.037(3) -0.002(2) 0.017(2) 0.002(2)
C6 0.020(2) 0.034(3) 0.019(3) -0.004(2) 0.002(2) 0.002(2)
C7 0.024(2) 0.033(3) 0.029(3) 0.006(2) 0.005(2) 0.009(2)
C8 0.027(2) 0.025(2) 0.021(3) 0.000(2) 0.010(2) 0.003(2)
C9 0.021(3) 0.050(3) 0.043(4) 0.004(3) 0.002(2) -0.002(2)
C10 0.037(3) 0.030(3) 0.035(3) 0.008(2) 0.012(2) 0.009(2)
C11 0.024(2) 0.018(2) 0.022(3) 0.000(2) 0.006(2) -0.0013(19)
C12 0.027(2) 0.023(2) 0.020(3) -0.001(2) 0.009(2) -0.005(2)
C13 0.028(2) 0.021(2) 0.024(3) -0.001(2) 0.008(2) 0.000(2)
C14 0.029(3) 0.029(3) 0.026(3) 0.007(2) 0.004(2) 0.003(2)
C15 0.022(3) 0.046(3) 0.027(3) 0.012(2) -0.003(2) -0.003(2)
C16 0.034(3) 0.036(3) 0.023(3) -0.001(2) 0.000(2) -0.010(2)
C17 0.036(3) 0.031(3) 0.017(3) -0.002(2) 0.008(2) -0.002(2)
C18 0.025(2) 0.023(2) 0.018(3) -0.002(2) 0.005(2) -0.001(2)
C19 0.036(3) 0.026(3) 0.019(3) 0.000(2) 0.005(2) 0.004(2)
C20 0.045(3) 0.036(3) 0.023(3) -0.002(2) 0.008(3) 0.007(2)
C21 0.031(3) 0.051(3) 0.032(3) -0.010(3) 0.008(2) 0.012(3)
C22 0.039(3) 0.045(3) 0.027(3) -0.010(3) 0.016(2) -0.005(3)
C23 0.027(2) 0.031(3) 0.025(3) 0.001(2) 0.010(2) 0.000(2)
C24 0.027(2) 0.023(2) 0.022(3) 0.000(2) 0.010(2) 0.000(2)
C25 0.024(2) 0.027(2) 0.030(3) 0.005(2) 0.006(2) -0.004(2)
C26 0.037(3) 0.038(3) 0.031(3) 0.012(2) 0.011(2) 0.007(2)
C27 0.043(3) 0.025(3) 0.037(3) 0.010(2) 0.016(3) 0.005(2)
C28 0.040(3) 0.026(3) 0.032(3) -0.003(2) 0.016(3) -0.005(2)
C29 0.031(3) 0.029(3) 0.025(3) 0.006(2) 0.009(2) -0.001(2)
C30 0.082(4) 0.051(4) 0.044(4) -0.009(3) 0.013(3) 0.013(3)
C31 0.100(5) 0.046(4) 0.057(5) 0.009(3) 0.028(4) 0.028(3)
C32 0.059(4) 0.046(3) 0.061(4) -0.011(3) 0.015(3) -0.023(3)
C33 0.066(4) 0.044(3) 0.040(4) 0.010(3) 0.020(3) -0.006(3)
C34 0.029(3) 0.128(6) 0.096(6) -0.049(5) -0.009(3) -0.002(4)
C35 0.046(3) 0.075(4) 0.063(4) -0.008(3) 0.031(3) -0.013(3)

loop_
_atom_type_symbol
_atom_type_description
_atom_type_scat_dispersion_real
_atom_type_scat_dispersion_imag
_atom_type_scat_source
C C 0.0033 0.0016 'International Tables Vol C Tables 4.2.6.8 and 6.1.1.4'
H H 0.0000 0.0000 'International Tables Vol C Tables 4.2.6.8 and 6.1.1.4'
N N 0.0061 0.0033 'International Tables Vol C Tables 4.2.6.8 and 6.1.1.4'
Si Si 0.0817 0.0704 'International Tables Vol C Tables 4.2.6.8 and 6.1.1.4'
Y Y -2.7962 3.5667 'International Tables Vol C Tables 4.2.6.8 and 6.1.1.4'

loop_
_geom_angle_atom_site_label_1
_geom_angle_atom_site_label_2
_geom_angle_atom_site_label_3
_geom_angle
N6 Y1 N5 72.06(12)
N6 Y1 N3 131.38(12)
N5 Y1 N3 89.47(11)
N6 Y1 N1 106.81(11)
N5 Y1 N1 147.51(12)
N3 Y1 N1 66.56(10)
N6 Y1 C15 93.82(13)
N5 Y1 C15 117.75(14)
N3 Y1 C15 133.78(12)
N1 Y1 C15 94.73(13)
N6 Y1 C14 115.57(13)
N5 Y1 C14 142.88(13)
N3 Y1 C14 106.26(12)
N1 Y1 C14 68.14(13)
C15 Y1 C14 30.83(12)
N6 Y1 C16 102.95(13)
N5 Y1 C16 92.31(13)
N3 Y1 C16 122.87(12)
N1 Y1 C16 118.78(13)
C15 Y1 C16 30.76(13)
C14 Y1 C16 50.81(14)
N6 Y1 C13 144.33(13)
N5 Y1 C13 125.08(12)
N3 Y1 C13 82.99(12)
N1 Y1 C13 75.42(12)
C15 Y1 C13 50.92(13)
C14 Y1 C13 30.82(12)
C16 Y1 C13 50.77(13)
N6 Y1 C17 132.79(13)
N5 Y1 C17 96.27(12)
N3 Y1 C17 92.72(12)
N1 Y1 C17 106.05(11)
C15 Y1 C17 50.50(14)
C14 Y1 C17 50.63(13)
C16 Y1 C17 30.36(12)
C13 Y1 C17 30.74(12)
N6 Y1 Si2 36.16(9)
N5 Y1 Si2 35.91(9)
N3 Y1 Si2 114.30(8)
N1 Y1 Si2 135.13(8)
C15 Y1 Si2 108.52(10)
C14 Y1 Si2 138.81(10)
C16 Y1 Si2 98.61(10)
C13 Y1 Si2 148.27(10)
C17 Y1 Si2 118.45(9)
N5 Si1 C30 114.4(2)
N5 Si1 C31 114.5(2)
C30 Si1 C31 106.3(3)
N5 Si2 N6 100.89(17)
N5 Si2 C32 111.7(2)
N6 Si2 C32 114.3(2)
N5 Si2 C33 113.1(2)
N6 Si2 C33 112.3(2)
C32 Si2 C33 104.9(2)
N5 Si2 Y1 50.70(12)
N6 Si2 Y1 50.22(11)
C32 Si2 Y1 126.57(18)
C33 Si2 Y1 128.57(17)
N6 Si3 C34 115.2(2)
N6 Si3 C35 113.4(2)
C34 Si3 C35 107.1(3)
C3 N1 N2 104.7(3)
C3 N1 Y1 134.6(3)
N2 N1 Y1 120.6(2)
C1 N2 N1 111.1(3)
C1 N2 C11 126.2(3)
N1 N2 C11 120.4(3)
C8 N3 N4 105.2(3)
C8 N3 Y1 134.9(3)
N4 N3 Y1 119.8(2)
C6 N4 N3 111.2(3)
C6 N4 C11 125.9(3)
N3 N4 C11 122.7(3)
Si1 N5 Si2 130.4(2)
Si1 N5 Y1 133.77(18)
Si2 N5 Y1 93.39(15)
Si3 N6 Si2 132.5(2)
Si3 N6 Y1 129.6(2)
Si2 N6 Y1 93.62(14)
C2 C1 N2 106.2(4)
C2 C1 C4 128.8(4)
N2 C1 C4 125.0(4)
C1 C2 C3 106.9(4)
N1 C3 C2 111.0(4)
N1 C3 C5 120.6(4)
C2 C3 C5 128.3(4)
N4 C6 C7 106.2(4)
N4 C6 C9 123.5(4)
C7 C6 C9 130.3(4)
C6 C7 C8 107.4(4)
N3 C8 C7 110.0(4)
N3 C8 C10 123.3(4)
C7 C8 C10 126.6(4)
N2 C11 N4 107.9(3)
N2 C11 C12 116.8(3)
N4 C11 C12 117.0(3)
C13 C12 C18 110.2(3)
C13 C12 C24 111.2(3)
C18 C12 C24 108.3(3)
C13 C12 C11 112.6(3)
C18 C12 C11 109.2(3)
C24 C12 C11 105.2(3)
C14 C13 C17 107.3(4)
C14 C13 C12 125.2(4)
C17 C13 C12 127.4(4)
C14 C13 Y1 74.0(2)
C17 C13 Y1 75.3(2)
C12 C13 Y1 117.9(3)
C15 C14 C13 108.1(4)
C15 C14 Y1 74.2(2)
C13 C14 Y1 75.2(2)
C14 C15 C16 108.2(4)
C14 C15 Y1 74.9(3)
C16 C15 Y1 75.4(3)
C17 C16 C15 108.1(4)
C17 C16 Y1 75.7(2)
C15 C16 Y1 73.8(3)
C16 C17 C13 108.3(4)
C16 C17 Y1 74.0(2)
C13 C17 Y1 74.0(2)
C23 C18 C19 117.0(4)
C23 C18 C12 121.8(4)
C19 C18 C12 121.2(4)
C20 C19 C18 120.8(4)
C21 C20 C19 121.3(4)
C22 C21 C20 118.3(4)
C21 C22 C23 121.4(4)
C22 C23 C18 121.0(4)
C25 C24 C29 117.2(4)
C25 C24 C12 121.9(4)
C29 C24 C12 120.5(4)
C24 C25 C26 121.6(4)
C27 C26 C25 120.4(4)
C26 C27 C28 118.8(4)
C27 C28 C29 120.8(4)
C24 C29 C28 121.0(4)

loop_
_geom_bond_atom_site_label_1
_geom_bond_atom_site_label_2
_geom_bond_distance
Y1 N6 2.240(3)
Y1 N5 2.255(3)
Y1 N3 2.512(4)
Y1 N1 2.528(3)
Y1 C15 2.627(4)
Y1 C14 2.636(4)
Y1 C16 2.647(4)
Y1 C13 2.652(4)
Y1 C17 2.669(4)
Y1 Si2 2.9084(14)
Si1 N5 1.676(4)
Si1 C30 1.865(5)
Si1 C31 1.860(5)
Si2 N5 1.709(3)
Si2 N6 1.720(4)
Si2 C32 1.864(5)
Si2 C33 1.874(5)
Si3 N6 1.673(4)
Si3 C34 1.859(5)
Si3 C35 1.870(5)
N1 C3 1.333(5)
N1 N2 1.375(4)
N2 C1 1.369(5)
N2 C11 1.453(5)
N3 C8 1.344(5)
N3 N4 1.377(4)
N4 C6 1.355(5)
N4 C11 1.455(5)
C1 C2 1.358(5)
C1 C4 1.480(5)
C2 C3 1.388(6)
C3 C5 1.482(5)
C6 C7 1.368(6)
C6 C9 1.485(5)
C7 C8 1.386(5)
C8 C10 1.491(5)
C11 C12 1.587(6)
C12 C13 1.525(5)
C12 C18 1.545(5)
C12 C24 1.559(6)
C13 C14 1.405(5)
C13 C17 1.410(5)
C14 C15 1.399(6)
C15 C16 1.399(6)
C16 C17 1.392(6)
C18 C23 1.400(5)
C18 C19 1.402(5)
C19 C20 1.378(5)
C20 C21 1.377(6)
C21 C22 1.372(6)
C22 C23 1.374(5)
C24 C25 1.377(6)
C24 C29 1.393(6)
C25 C26 1.388(6)
C26 C27 1.374(6)
C27 C28 1.373(6)
C28 C29 1.383(6)
